data_1537835
loop_
_publ_author_name
'Boge, M.'
'Bonnisseau, D.'
'Rebizant, J.'
'Burlet, P.'
'Pleska, E.'
'Fournier, J.M.'
'Rossat-Mignod, J.'
'Quezel, S.'
'Spirlet, J.C.'
'Wulff, M.'

_publ_section_title
;
 Magnetic and electrical properties of Np Ru2 Si2
;
_journal_name_full 'Journal of Nuclear Materials'
_journal_page_first 77
_journal_page_last 82
_journal_volume 166
_journal_year 1989
_chemical_formula_sum 'Np Ru2 Si2'
_space_group_IT_number 139
_symmetry_space_group_name_Hall '-I 4 2'
_symmetry_space_group_name_H-M 'I 4/m m m'
_cell_angle_alpha 90
_cell_angle_beta 90
_cell_angle_gamma 90
_cell_formula_units_Z 2
_cell_length_a 4.136
_cell_length_b 4.136
_cell_length_c 9.545
_cell_volume 163.282
_citation_journal_id_ASTM JNUMAM
_cod_data_source_file Boge_JNUMAM_1989_1150.cif
_cod_data_source_block Np1Ru2Si2
_cod_original_cell_volume 163.2815
_cod_original_formula_sum 'Np1 Ru2 Si2'
_cod_database_code 1537835

loop_
_symmetry_equiv_pos_as_xyz
x,y,z
-y,x,z
-x,-y,z
y,-x,z
x,-y,-z
y,x,-z
-x,y,-z
-y,-x,-z
-x,-y,-z
y,-x,-z
x,y,-z
-y,x,-z
-x,y,z
-y,-x,z
x,-y,z
y,x,z
x+1/2,y+1/2,z+1/2
-y+1/2,x+1/2,z+1/2
-x+1/2,-y+1/2,z+1/2
y+1/2,-x+1/2,z+1/2
x+1/2,-y+1/2,-z+1/2
y+1/2,x+1/2,-z+1/2
-x+1/2,y+1/2,-z+1/2
-y+1/2,-x+1/2,-z+1/2
-x+1/2,-y+1/2,-z+1/2
y+1/2,-x+1/2,-z+1/2
x+1/2,y+1/2,-z+1/2
-y+1/2,x+1/2,-z+1/2
-x+1/2,y+1/2,z+1/2
-y+1/2,-x+1/2,z+1/2
x+1/2,-y+1/2,z+1/2
y+1/2,x+1/2,z+1/2

loop_
_atom_site_label
_atom_site_type_symbol
_atom_site_fract_x
_atom_site_fract_y
_atom_site_fract_z
_atom_site_occupancy
_atom_site_U_iso_or_equiv
Si1 Si 0 0 0.378 1 0.0
Ru1 Ru 0 0.5 0.25 1 0.0
Np1 Np 0 0 0 1 0.0
